data_7700470
loop_
_publ_author_name
'Do, Thomas H.'
'Brown, Seth N.'

_publ_section_title
;
 Mono- and bimetallic pentacoordinate silicon complexes of a chelating
 bis(catecholimine) ligand.
;
_journal_issue 30
_journal_name_full 'Dalton transactions (Cambridge, England : 2003)'
_journal_page_first 11565
_journal_page_last 11574
_journal_paper_doi 10.1039/c9dt02475a
_journal_volume 48
_journal_year 2019
_chemical_formula_moiety 'C51 H57 Ag N2 O5 Si, 3(C D2 Cl2)'
_chemical_formula_sum 'C54 H57 Ag Cl6 D6 N2 O5 Si'
_chemical_formula_weight 1174.76
_chemical_name_common 'Ag[(Xbic)SiPh] . 3 CD2Cl2'
_chemical_name_systematic
'Silver((9,9-dimethylxanthene-4,5-bis(4,6-di-tert-butyl-2,3-dioxybenzaldimine)(phenyl)silicate) tris(deuteriodichloromethane) solvate'
_space_group_crystal_system monoclinic
_space_group_IT_number 14
_space_group_name_Hall '-P 2ybc'
_space_group_name_H-M_alt 'P 1 21/c 1'
_symmetry_space_group_name_Hall '-P 2ybc'
_symmetry_space_group_name_H-M 'P 1 21/c 1'
_atom_sites_solution_hydrogens mixed
_atom_sites_solution_primary direct
_atom_sites_solution_secondary difmap
_audit_creation_method SHELXL-2016/4
_audit_update_record
;
2019-06-11 deposited with the CCDC.    2019-07-05 downloaded from the CCDC.
;
_cell_angle_alpha 90
_cell_angle_beta 92.0777(16)
_cell_angle_gamma 90
_cell_formula_units_Z 4
_cell_length_a 15.9942(18)
_cell_length_b 19.485(2)
_cell_length_c 17.562(2)
_cell_measurement_reflns_used 9694
_cell_measurement_temperature 120(2)
_cell_measurement_theta_max 29.047
_cell_measurement_theta_min 2.391
_cell_volume 5469.5(10)
_computing_cell_refinement 'Bruker SAINT (Bruker, 2015)'
_computing_data_collection 'Bruker APEX-3 (Bruker, 2015)'
_computing_data_reduction 'Bruker SAINT (Bruker, 2015)'
_computing_molecular_graphics 'Bruker XP (Bruker, 2015)'
_computing_publication_material 'CIFTAB (Sheldrick, 2008)'
_computing_structure_refinement 'SHELXL-2016/6 (Sheldrick, 2015)'
_computing_structure_solution 'SHELXT-2014/2 (Sheldrick, 2015)'
_diffrn_ambient_temperature 120(2)
_diffrn_detector_area_resol_mean 8.33
_diffrn_measured_fraction_theta_full 1.000
_diffrn_measured_fraction_theta_max 0.998
_diffrn_measurement_device_type 'Bruker APEX-II'
_diffrn_measurement_method 'combination of \w and \f-scans '
_diffrn_radiation_type MoK\a
_diffrn_radiation_wavelength 0.71073
_diffrn_reflns_av_R_equivalents 0.0275
_diffrn_reflns_av_unetI/netI 0.0133
_diffrn_reflns_Laue_measured_fraction_full 1.000
_diffrn_reflns_Laue_measured_fraction_max 0.998
_diffrn_reflns_limit_h_max 21
_diffrn_reflns_limit_h_min -21
_diffrn_reflns_limit_k_max 26
_diffrn_reflns_limit_k_min -26
_diffrn_reflns_limit_l_max 24
_diffrn_reflns_limit_l_min -24
_diffrn_reflns_number 154871
_diffrn_reflns_point_group_measured_fraction_full 1.000
_diffrn_reflns_point_group_measured_fraction_max 0.998
_diffrn_reflns_theta_full 25.242
_diffrn_reflns_theta_max 29.145
_diffrn_reflns_theta_min 1.274
_diffrn_source 'fine-focus sealed tube'
_exptl_absorpt_coefficient_mu 0.731
_exptl_absorpt_correction_T_max 0.7279
_exptl_absorpt_correction_T_min 0.6804
_exptl_absorpt_correction_type numerical
_exptl_absorpt_process_details
;
Blessing, R.H. (1995)Acta Cryst. A51, 33-38.

Shledrick, G.M. (2008) SADABS v2008/1. Bruker AXS Inc.
Madison, WI USA.
;
_exptl_crystal_colour 'pale green'
_exptl_crystal_density_diffrn 1.427
_exptl_crystal_density_method 'not measured'
_exptl_crystal_description block
_exptl_crystal_F_000 2416
_exptl_crystal_recrystallization_method
'Crystals deposited from the reaction mixture of [(XbicH2)SiPh][HCl2]with excess Ag2O in CD2Cl2.'
_exptl_crystal_size_max 0.312
_exptl_crystal_size_mid 0.258
_exptl_crystal_size_min 0.208
_exptl_transmission_factor_max 0.7279
_exptl_transmission_factor_min 0.6804
_refine_diff_density_max 2.037
_refine_diff_density_min -2.350
_refine_diff_density_rms 0.148
_refine_ls_extinction_method none
_refine_ls_goodness_of_fit_ref 1.116
_refine_ls_hydrogen_treatment mixed
_refine_ls_matrix_type full
_refine_ls_number_parameters 691
_refine_ls_number_reflns 14700
_refine_ls_number_restraints 0
_refine_ls_restrained_S_all 1.116
_refine_ls_R_factor_all 0.0674
_refine_ls_R_factor_gt 0.0603
_refine_ls_shift/su_max 0.000
_refine_ls_shift/su_mean 0.000
_refine_ls_structure_factor_coef Fsqd
_refine_ls_weighting_details 'w=1/[\s^2^(Fo^2^)+(0.0844P)^2^+20.8558P] where P=(Fo^2^+2Fc^2^)/3'
_refine_ls_weighting_scheme calc
_refine_ls_wR_factor_gt 0.1702
_refine_ls_wR_factor_ref 0.1773
_reflns_Friedel_coverage 0.000
_reflns_number_gt 13067
_reflns_number_total 14700
_reflns_threshold_expression 'I > 2\s(I)'
_cod_data_source_file c9dt02475a2.cif
_cod_data_source_block siag
_cod_depositor_comments 'Adding full bibliography for 7700466--7700470.cif.'
_cod_original_cell_volume 5469.6(11)
_cod_database_code 7700470
_shelx_shelxl_version_number 2016/4
_shelx_space_group_comment
;
The symmetry employed for this shelxl refinement is uniquely defined
by the following loop, which should always be used as a source of
symmetry information in preference to the above space-group names.
They are only intended as comments.
;
_shelx_estimated_absorpt_t_min 0.804
_shelx_estimated_absorpt_t_max 0.863
_diffrn_source_monochromator 'Bruker TRIUMPH curved-graphite'
_shelxl_version_number 2013-4

loop_
_space_group_symop_operation_xyz
'x, y, z'
'-x, y+1/2, -z+1/2'
'-x, -y, -z'
'x, -y-1/2, z-1/2'

loop_
_atom_site_label
_atom_site_type_symbol
_atom_site_fract_x
_atom_site_fract_y
_atom_site_fract_z
_atom_site_U_iso_or_equiv
_atom_site_adp_type
_atom_site_occupancy
_atom_site_site_symmetry_order
_atom_site_calc_flag
_atom_site_refinement_flags_posn
_atom_site_refinement_flags_adp
_atom_site_refinement_flags_occupancy
_atom_site_disorder_assembly
_atom_site_disorder_group
Si Si 0.32747(5) 0.14141(4) 0.41765(5) 0.01469(16) Uani 1 1 d . . . . .
Ag Ag 0.15859(2) 0.03637(2) 0.43024(2) 0.01652(8) Uani 1 1 d . . . . .
O1 O 0.33236(14) 0.23024(11) 0.42613(13) 0.0179(4) Uani 1 1 d . . . . .
O2 O 0.21862(14) 0.14913(11) 0.42344(14) 0.0181(4) Uani 1 1 d . . . . .
O3 O 0.40026(14) 0.14492(12) 0.34813(13) 0.0182(4) Uani 1 1 d . . . . .
O4 O 0.29890(14) 0.05885(12) 0.38097(13) 0.0180(4) Uani 1 1 d . . . . .
O5 O 0.02865(14) -0.00464(11) 0.34867(12) 0.0156(4) Uani 1 1 d . . . . .
N1 N 0.04506(16) 0.11536(13) 0.42788(14) 0.0151(5) Uani 1 1 d . . . . .
N2 N 0.18767(17) -0.04600(13) 0.33356(15) 0.0158(5) Uani 1 1 d . . . . .
C11 C 0.25676(19) 0.26099(16) 0.43015(17) 0.0155(5) Uani 1 1 d . . . . .
C12 C 0.19035(19) 0.21391(15) 0.42946(17) 0.0155(5) Uani 1 1 d . . . . .
C13 C 0.10584(19) 0.23257(15) 0.42988(17) 0.0154(5) Uani 1 1 d . . . . .
C14 C 0.0886(2) 0.30539(15) 0.43281(17) 0.0161(5) Uani 1 1 d . . . . .
C15 C 0.1563(2) 0.34986(16) 0.43428(17) 0.0166(6) Uani 1 1 d . . . . .
H15 H 0.146(3) 0.394(3) 0.435(3) 0.025(11) Uiso 1 1 d . . . . .
C16 C 0.2411(2) 0.33068(15) 0.43192(16) 0.0159(5) Uani 1 1 d . . . . .
C17 C 0.3118(2) 0.38310(16) 0.42777(18) 0.0182(6) Uani 1 1 d . . . . .
C171 C 0.3567(2) 0.37237(19) 0.35264(19) 0.0245(7) Uani 1 1 d . . . . .
H17A H 0.4023 0.4057 0.3493 0.037 Uiso 1 1 calc R U . . .
H17B H 0.3168 0.3788 0.3095 0.037 Uiso 1 1 calc R U . . .
H17C H 0.3797 0.3258 0.3513 0.037 Uiso 1 1 calc R U . . .
C172 C 0.2791(2) 0.45705(17) 0.4290(2) 0.0260(7) Uani 1 1 d . . . . .
H17D H 0.3262 0.4890 0.4263 0.039 Uiso 1 1 calc R U . . .
H17E H 0.2499 0.4650 0.4763 0.039 Uiso 1 1 calc R U . . .
H17F H 0.2404 0.4645 0.3853 0.039 Uiso 1 1 calc R U . . .
C173 C 0.3732(2) 0.37312(18) 0.4963(2) 0.0231(6) Uani 1 1 d . . . . .
H17G H 0.4186 0.4067 0.4937 0.035 Uiso 1 1 calc R U . . .
H17H H 0.3966 0.3266 0.4951 0.035 Uiso 1 1 calc R U . . .
H17I H 0.3437 0.3796 0.5436 0.035 Uiso 1 1 calc R U . . .
C18 C -0.0007(2) 0.33627(16) 0.43193(18) 0.0182(6) Uani 1 1 d . . . . .
C181 C 0.0006(2) 0.41511(18) 0.4391(2) 0.0277(7) Uani 1 1 d . . . . .
H18A H 0.0311 0.4348 0.3969 0.042 Uiso 1 1 calc R U . . .
H18B H 0.0283 0.4281 0.4876 0.042 Uiso 1 1 calc R U . . .
H18C H -0.0570 0.4325 0.4373 0.042 Uiso 1 1 calc R U . . .
C182 C -0.0470(2) 0.32065(19) 0.3554(2) 0.0251(7) Uani 1 1 d . . . . .
H18D H -0.0137 0.3372 0.3135 0.038 Uiso 1 1 calc R U . . .
H18E H -0.1014 0.3438 0.3538 0.038 Uiso 1 1 calc R U . . .
H18F H -0.0554 0.2710 0.3504 0.038 Uiso 1 1 calc R U . . .
C183 C -0.0497(2) 0.31156(19) 0.5005(2) 0.0241(7) Uani 1 1 d . . . . .
H18G H -0.0532 0.2614 0.4999 0.036 Uiso 1 1 calc R U . . .
H18H H -0.1063 0.3310 0.4976 0.036 Uiso 1 1 calc R U . . .
H18I H -0.0210 0.3266 0.5478 0.036 Uiso 1 1 calc R U . . .
C19 C 0.03885(19) 0.18175(16) 0.42565(17) 0.0158(5) Uani 1 1 d . . . . .
H19 H -0.012(3) 0.199(2) 0.413(2) 0.016(10) Uiso 1 1 d . . . . .
C21 C 0.39877(19) 0.09044(15) 0.29952(17) 0.0156(5) Uani 1 1 d . . . . .
C22 C 0.33743(19) 0.04225(15) 0.31714(17) 0.0152(5) Uani 1 1 d . . . . .
C23 C 0.31754(18) -0.01421(15) 0.27126(17) 0.0148(5) Uani 1 1 d . . . . .
C24 C 0.36711(19) -0.02399(16) 0.20478(17) 0.0152(5) Uani 1 1 d . . . . .
C25 C 0.4298(2) 0.02364(17) 0.19191(18) 0.0170(5) Uani 1 1 d . . . . .
H25 H 0.461(3) 0.020(2) 0.150(3) 0.028(12) Uiso 1 1 d . . . . .
C26 C 0.44788(19) 0.08178(16) 0.23713(17) 0.0169(5) Uani 1 1 d . . . . .
C27 C 0.5161(2) 0.13361(17) 0.21841(19) 0.0206(6) Uani 1 1 d . . . . .
C271 C 0.4753(3) 0.20262(19) 0.1992(2) 0.0295(8) Uani 1 1 d . . . . .
H27A H 0.5186 0.2361 0.1871 0.044 Uiso 1 1 calc R U . . .
H27B H 0.4445 0.2189 0.2430 0.044 Uiso 1 1 calc R U . . .
H27C H 0.4365 0.1972 0.1551 0.044 Uiso 1 1 calc R U . . .
C272 C 0.5773(2) 0.1422(2) 0.2871(2) 0.0288(7) Uani 1 1 d . . . . .
H27D H 0.6035 0.0979 0.2994 0.043 Uiso 1 1 calc R U . . .
H27E H 0.5469 0.1586 0.3310 0.043 Uiso 1 1 calc R U . . .
H27F H 0.6206 0.1756 0.2747 0.043 Uiso 1 1 calc R U . . .
C273 C 0.5667(3) 0.1110(2) 0.1500(2) 0.0323(8) Uani 1 1 d . . . . .
H27G H 0.5934 0.0667 0.1613 0.048 Uiso 1 1 calc R U . . .
H27H H 0.6097 0.1454 0.1403 0.048 Uiso 1 1 calc R U . . .
H27I H 0.5292 0.1064 0.1049 0.048 Uiso 1 1 calc R U . . .
C28 C 0.3516(2) -0.08296(17) 0.14779(18) 0.0184(6) Uani 1 1 d . . . . .
C281 C 0.4102(2) -0.0788(2) 0.0803(2) 0.0263(7) Uani 1 1 d . . . . .
H28A H 0.3984 -0.1171 0.0453 0.040 Uiso 1 1 calc R U . . .
H28B H 0.4685 -0.0813 0.0993 0.040 Uiso 1 1 calc R U . . .
H28C H 0.4009 -0.0353 0.0533 0.040 Uiso 1 1 calc R U . . .
C282 C 0.2619(2) -0.0794(2) 0.1117(2) 0.0257(7) Uani 1 1 d . . . . .
H28D H 0.2535 -0.1174 0.0756 0.038 Uiso 1 1 calc R U . . .
H28E H 0.2543 -0.0357 0.0847 0.038 Uiso 1 1 calc R U . . .
H28F H 0.2211 -0.0829 0.1518 0.038 Uiso 1 1 calc R U . . .
C283 C 0.3699(3) -0.15312(18) 0.1858(2) 0.0285(7) Uani 1 1 d . . . . .
H28G H 0.3596 -0.1899 0.1485 0.043 Uiso 1 1 calc R U . . .
H28H H 0.3333 -0.1594 0.2288 0.043 Uiso 1 1 calc R U . . .
H28I H 0.4285 -0.1546 0.2041 0.043 Uiso 1 1 calc R U . . .
C29 C 0.2467(2) -0.05824(16) 0.28678(17) 0.0159(5) Uani 1 1 d . . . . .
H29 H 0.242(3) -0.097(2) 0.259(3) 0.026(11) Uiso 1 1 d . . . . .
C31 C -0.03219(19) 0.07869(15) 0.42844(17) 0.0152(5) Uani 1 1 d . . . . .
C32 C -0.10007(19) 0.10044(16) 0.46998(17) 0.0172(6) Uani 1 1 d . . . . .
H32 H -0.098(3) 0.142(2) 0.501(2) 0.018(10) Uiso 1 1 d . . . . .
C33 C -0.1734(2) 0.06187(17) 0.47032(18) 0.0187(6) Uani 1 1 d . . . . .
H33 H -0.221(3) 0.080(2) 0.494(3) 0.025(11) Uiso 1 1 d . . . . .
C34 C -0.17919(19) -0.00056(17) 0.43086(17) 0.0178(6) Uani 1 1 d . . . . .
H34 H -0.227(3) -0.023(2) 0.429(2) 0.009(8) Uiso 1 1 d . . . . .
C35 C -0.1109(2) -0.02489(16) 0.39060(17) 0.0167(5) Uani 1 1 d . . . . .
C36 C -0.03930(19) 0.01566(16) 0.38984(16) 0.0150(5) Uani 1 1 d . . . . .
C41 C 0.12432(19) -0.09677(16) 0.33645(16) 0.0155(5) Uani 1 1 d . . . . .
C42 C 0.0413(2) -0.07525(15) 0.34376(16) 0.0154(5) Uani 1 1 d . . . . .
C43 C -0.0254(2) -0.12026(16) 0.34564(17) 0.0178(6) Uani 1 1 d . . . . .
C44 C -0.0078(2) -0.19042(17) 0.34490(19) 0.0217(6) Uani 1 1 d . . . . .
H44 H -0.058(3) -0.222(2) 0.347(2) 0.015(9) Uiso 1 1 d . . . . .
C45 C 0.0740(2) -0.21330(17) 0.34051(19) 0.0221(6) Uani 1 1 d . . . . .
H45 H 0.089(3) -0.258(2) 0.343(3) 0.025(11) Uiso 1 1 d . . . . .
C46 C 0.1397(2) -0.16718(16) 0.33567(18) 0.0188(6) Uani 1 1 d . . . . .
H46 H 0.196(2) -0.183(2) 0.338(2) 0.010(8) Uiso 1 1 d . . . . .
C51 C 0.37489(19) 0.11235(16) 0.51122(17) 0.0164(5) Uani 1 1 d . . . . .
C52 C 0.3826(2) 0.15595(18) 0.57444(19) 0.0209(6) Uani 1 1 d . . . . .
H52 H 0.365(3) 0.202(3) 0.567(3) 0.026(11) Uiso 1 1 d . . . . .
C53 C 0.4133(2) 0.1323(2) 0.6446(2) 0.0258(7) Uani 1 1 d . . . . .
H53 H 0.416(3) 0.164(3) 0.684(3) 0.034(13) Uiso 1 1 d . . . . .
C54 C 0.4387(2) 0.0645(2) 0.6534(2) 0.0285(7) Uani 1 1 d . . . . .
H54 H 0.455(4) 0.051(3) 0.710(4) 0.061(19) Uiso 1 1 d . . . . .
C55 C 0.4336(2) 0.0206(2) 0.5913(2) 0.0274(7) Uani 1 1 d . . . . .
H55 H 0.453(3) -0.027(3) 0.595(3) 0.031(13) Uiso 1 1 d . . . . .
C56 C 0.4014(2) 0.04408(18) 0.5212(2) 0.0222(6) Uani 1 1 d . . . . .
H56 H 0.397(3) 0.009(2) 0.477(2) 0.016(9) Uiso 1 1 d . . . . .
C1 C -0.1135(2) -0.09026(18) 0.34329(18) 0.0195(6) Uani 1 1 d . . . . .
C2 C -0.1783(2) -0.1411(2) 0.3708(2) 0.0301(8) Uani 1 1 d . . . . .
H2A H -0.2336 -0.1195 0.3688 0.045 Uiso 1 1 calc R U . . .
H2B H -0.1637 -0.1548 0.4233 0.045 Uiso 1 1 calc R U . . .
H2C H -0.1792 -0.1817 0.3378 0.045 Uiso 1 1 calc R U . . .
C3 C -0.1368(2) -0.0700(2) 0.2598(2) 0.0281(7) Uani 1 1 d . . . . .
H3A H -0.0966 -0.0361 0.2421 0.042 Uiso 1 1 calc R U . . .
H3B H -0.1931 -0.0502 0.2572 0.042 Uiso 1 1 calc R U . . .
H3C H -0.1353 -0.1108 0.2273 0.042 Uiso 1 1 calc R U . . .
C4 C 0.6097(6) 0.2022(4) 0.5170(4) 0.085(3) Uani 1 1 d . . . . .
D4A D 0.5643 0.2316 0.5356 0.102 Uiso 1 1 calc R U . . .
D4B D 0.5928 0.1855 0.4654 0.102 Uiso 1 1 calc R U . . .
Cl1 Cl 0.62573(9) 0.13298(8) 0.57792(10) 0.0602(4) Uani 1 1 d . . . . .
Cl2 Cl 0.70514(18) 0.25118(12) 0.51280(16) 0.1096(9) Uani 1 1 d . . . . .
C5 C 0.1885(8) 0.6158(6) 0.2309(6) 0.122(4) Uani 1 1 d . . . . .
D5A D 0.1340 0.5974 0.2116 0.146 Uiso 1 1 calc R U . . .
D5B D 0.2329 0.5848 0.2134 0.146 Uiso 1 1 calc R U . . .
Cl3 Cl 0.20323(14) 0.69708(12) 0.19222(18) 0.1004(8) Uani 1 1 d . . . . .
Cl4 Cl 0.1903(2) 0.61620(15) 0.32801(19) 0.1283(12) Uani 1 1 d . . . . .
C6 C 0.1427(5) 0.3860(4) 0.7399(4) 0.0654(17) Uani 1 1 d . . . . .
D6A D 0.1639 0.4338 0.7410 0.078 Uiso 0.705(4) 1 calc R U P A 1
D6B D 0.1422 0.3695 0.7932 0.078 Uiso 0.705(4) 1 calc R U P A 1
D6C D 0.0947 0.3698 0.7691 0.078 Uiso 0.295(4) 1 calc R U P A 2
D6D D 0.1710 0.4225 0.7704 0.078 Uiso 0.295(4) 1 calc R U P A 2
Cl5A Cl 0.2076(4) 0.3382(4) 0.6925(6) 0.228(5) Uani 0.705(4) 1 d . . P A 1
Cl6A Cl 0.0385(2) 0.38641(16) 0.7017(2) 0.1014(13) Uani 0.705(4) 1 d . . P A 1
Cl5B Cl 0.1055(7) 0.4207(9) 0.6593(12) 0.228(5) Uani 0.295(4) 1 d . . P A 2
Cl6B Cl 0.2130(8) 0.3173(6) 0.7312(6) 0.1014(13) Uani 0.295(4) 1 d . . P A 2

loop_
_atom_site_aniso_label
_atom_site_aniso_U_11
_atom_site_aniso_U_22
_atom_site_aniso_U_33
_atom_site_aniso_U_23
_atom_site_aniso_U_13
_atom_site_aniso_U_12
Si 0.0140(4) 0.0137(4) 0.0166(4) -0.0018(3) 0.0027(3) -0.0009(3)
Ag 0.01709(12) 0.01371(12) 0.01900(13) -0.00092(7) 0.00425(8) -0.00163(7)
O1 0.0155(10) 0.0141(10) 0.0241(11) -0.0022(8) 0.0025(8) -0.0010(8)
O2 0.0138(10) 0.0128(10) 0.0278(12) -0.0014(8) 0.0024(8) -0.0004(8)
O3 0.0196(11) 0.0166(10) 0.0187(10) -0.0036(8) 0.0054(8) -0.0029(8)
O4 0.0197(11) 0.0169(10) 0.0180(10) -0.0046(8) 0.0073(8) -0.0032(8)
O5 0.0161(10) 0.0139(10) 0.0173(10) -0.0011(8) 0.0061(8) -0.0012(8)
N1 0.0160(12) 0.0157(11) 0.0139(11) -0.0010(9) 0.0024(9) -0.0017(9)
N2 0.0160(12) 0.0148(11) 0.0168(12) -0.0003(9) 0.0026(9) -0.0016(9)
C11 0.0155(13) 0.0169(13) 0.0141(12) -0.0021(10) 0.0016(10) -0.0006(10)
C12 0.0183(14) 0.0130(12) 0.0153(13) -0.0005(10) 0.0011(10) -0.0001(10)
C13 0.0156(13) 0.0142(13) 0.0164(13) 0.0000(10) 0.0011(10) -0.0006(10)
C14 0.0192(14) 0.0153(13) 0.0138(12) 0.0020(10) 0.0023(10) 0.0017(11)
C15 0.0218(15) 0.0122(13) 0.0159(13) 0.0007(10) 0.0012(11) 0.0006(10)
C16 0.0205(14) 0.0147(13) 0.0125(12) 0.0001(10) 0.0007(10) -0.0018(11)
C17 0.0217(15) 0.0159(13) 0.0169(13) 0.0007(10) -0.0003(11) -0.0041(11)
C171 0.0249(16) 0.0295(17) 0.0192(15) 0.0024(12) 0.0031(12) -0.0075(13)
C172 0.0317(18) 0.0150(14) 0.0309(18) 0.0011(12) -0.0010(14) -0.0055(12)
C173 0.0263(16) 0.0222(15) 0.0207(15) 0.0000(12) -0.0039(12) -0.0059(12)
C18 0.0193(14) 0.0159(13) 0.0197(14) 0.0014(11) 0.0041(11) 0.0041(11)
C181 0.0275(17) 0.0173(15) 0.039(2) 0.0014(13) 0.0081(15) 0.0056(13)
C182 0.0253(17) 0.0276(17) 0.0222(15) 0.0034(13) -0.0006(13) 0.0076(13)
C183 0.0264(17) 0.0247(16) 0.0218(15) 0.0009(12) 0.0086(13) 0.0036(13)
C19 0.0146(13) 0.0172(13) 0.0158(13) 0.0007(10) 0.0019(10) 0.0006(10)
C21 0.0167(13) 0.0137(13) 0.0164(13) -0.0005(10) 0.0016(10) -0.0007(10)
C22 0.0149(13) 0.0164(13) 0.0145(13) -0.0002(10) 0.0026(10) 0.0013(10)
C23 0.0141(13) 0.0153(13) 0.0151(13) 0.0000(10) 0.0019(10) 0.0006(10)
C24 0.0153(13) 0.0157(13) 0.0147(13) 0.0000(10) 0.0018(10) 0.0020(10)
C25 0.0162(13) 0.0201(14) 0.0148(13) 0.0007(11) 0.0036(10) 0.0007(11)
C26 0.0168(13) 0.0171(13) 0.0170(13) 0.0020(10) 0.0028(11) 0.0003(11)
C27 0.0218(15) 0.0207(15) 0.0197(14) 0.0003(11) 0.0068(12) -0.0041(12)
C271 0.0346(19) 0.0216(16) 0.0330(19) 0.0066(14) 0.0086(15) -0.0032(14)
C272 0.0236(17) 0.0349(19) 0.0279(17) -0.0004(14) 0.0017(13) -0.0087(14)
C273 0.0310(19) 0.035(2) 0.0318(19) -0.0056(15) 0.0169(15) -0.0114(16)
C28 0.0189(14) 0.0207(14) 0.0158(13) -0.0021(11) 0.0030(11) -0.0006(11)
C281 0.0257(17) 0.0342(19) 0.0198(15) -0.0079(13) 0.0093(13) -0.0050(14)
C282 0.0204(15) 0.0364(19) 0.0201(15) -0.0030(13) 0.0003(12) -0.0066(13)
C283 0.037(2) 0.0191(15) 0.0303(18) -0.0038(13) 0.0099(15) 0.0042(14)
C29 0.0196(14) 0.0142(13) 0.0140(12) -0.0006(10) 0.0022(10) -0.0004(11)
C31 0.0153(13) 0.0162(13) 0.0142(12) 0.0018(10) 0.0009(10) -0.0002(10)
C32 0.0177(14) 0.0178(14) 0.0164(13) 0.0014(11) 0.0031(11) 0.0010(11)
C33 0.0172(14) 0.0227(15) 0.0165(13) 0.0028(11) 0.0046(11) 0.0011(11)
C34 0.0144(13) 0.0240(15) 0.0150(13) 0.0035(11) 0.0017(10) -0.0028(11)
C35 0.0177(14) 0.0198(14) 0.0127(12) 0.0013(10) 0.0017(10) -0.0030(11)
C36 0.0148(13) 0.0177(13) 0.0127(12) 0.0012(10) 0.0027(10) -0.0013(10)
C41 0.0187(14) 0.0163(13) 0.0116(12) -0.0006(10) 0.0033(10) -0.0031(11)
C42 0.0198(14) 0.0144(13) 0.0122(12) -0.0003(10) 0.0024(10) -0.0029(10)
C43 0.0219(15) 0.0186(14) 0.0133(13) -0.0018(10) 0.0037(11) -0.0046(11)
C44 0.0278(17) 0.0184(14) 0.0192(14) -0.0017(11) 0.0051(12) -0.0072(12)
C45 0.0318(17) 0.0145(14) 0.0202(15) 0.0008(11) 0.0056(12) -0.0041(12)
C46 0.0225(15) 0.0177(14) 0.0164(13) 0.0003(11) 0.0047(11) -0.0005(11)
C51 0.0130(13) 0.0190(14) 0.0174(13) -0.0004(11) 0.0025(10) -0.0006(10)
C52 0.0212(15) 0.0203(15) 0.0212(15) -0.0023(12) 0.0006(12) -0.0016(12)
C53 0.0269(17) 0.0300(18) 0.0201(15) -0.0024(13) -0.0020(13) -0.0032(14)
C54 0.0284(18) 0.0316(19) 0.0252(17) 0.0058(14) -0.0024(14) -0.0015(14)
C55 0.0289(18) 0.0247(16) 0.0287(18) 0.0056(14) 0.0007(14) 0.0058(14)
C56 0.0220(16) 0.0212(15) 0.0234(16) -0.0002(12) 0.0021(12) 0.0029(12)
C1 0.0187(14) 0.0244(15) 0.0154(13) -0.0050(11) 0.0019(11) -0.0066(12)
C2 0.0239(17) 0.0285(18) 0.039(2) -0.0109(15) 0.0109(15) -0.0134(14)
C3 0.0239(17) 0.043(2) 0.0173(15) -0.0072(14) -0.0031(12) 0.0006(15)
C4 0.101(6) 0.086(5) 0.066(4) 0.008(4) -0.044(4) 0.022(4)
Cl1 0.0470(7) 0.0474(7) 0.0868(11) 0.0092(7) 0.0122(7) -0.0028(6)
Cl2 0.132(2) 0.0738(13) 0.1241(19) 0.0619(13) 0.0195(16) 0.0013(13)
C5 0.150(10) 0.105(8) 0.113(8) -0.048(6) 0.027(7) -0.060(7)
Cl3 0.0688(12) 0.0779(13) 0.152(2) -0.0223(13) -0.0300(13) 0.0194(10)
Cl4 0.147(3) 0.1037(19) 0.130(2) -0.0298(17) -0.051(2) 0.0517(18)
C6 0.073(4) 0.075(4) 0.048(3) -0.019(3) -0.013(3) -0.002(3)
Cl5A 0.095(3) 0.223(7) 0.371(10) -0.234(8) 0.102(5) -0.068(4)
Cl6A 0.102(2) 0.0858(18) 0.112(2) -0.0579(17) -0.0584(19) 0.0148(15)
Cl5B 0.095(3) 0.223(7) 0.371(10) -0.234(8) 0.102(5) -0.068(4)
Cl6B 0.102(2) 0.0858(18) 0.112(2) -0.0579(17) -0.0584(19) 0.0148(15)

loop_
_atom_type_symbol
_atom_type_description
_atom_type_scat_dispersion_real
_atom_type_scat_dispersion_imag
_atom_type_scat_source
C C 0.0033 0.0016 'International Tables Vol C Tables 4.2.6.8 and 6.1.1.4'
H H 0.0000 0.0000 'International Tables Vol C Tables 4.2.6.8 and 6.1.1.4'
N N 0.0061 0.0033 'International Tables Vol C Tables 4.2.6.8 and 6.1.1.4'
O O 0.0106 0.0060 'International Tables Vol C Tables 4.2.6.8 and 6.1.1.4'
Si Si 0.0817 0.0704 'International Tables Vol C Tables 4.2.6.8 and 6.1.1.4'
Cl Cl 0.1484 0.1585 'International Tables Vol C Tables 4.2.6.8 and 6.1.1.4'
Ag Ag -0.8971 1.1015 'International Tables Vol C Tables 4.2.6.8 and 6.1.1.4'

loop_
_geom_angle_atom_site_label_1
_geom_angle_atom_site_label_2
_geom_angle_atom_site_label_3
_geom_angle
_geom_angle_site_symmetry_1
_geom_angle_site_symmetry_3
O3 Si O1 89.53(11) . .
O3 Si O2 137.48(12) . .
O1 Si O2 87.20(11) . .
O3 Si O4 87.17(11) . .
O1 Si O4 159.64(12) . .
O2 Si O4 81.76(11) . .
O3 Si C51 111.86(13) . .
O1 Si C51 102.14(13) . .
O2 Si C51 110.26(13) . .
O4 Si C51 97.72(13) . .
N1 Ag N2 126.09(9) . .
N1 Ag O2 73.36(8) . .
N2 Ag O2 119.31(8) . .
N1 Ag O4 125.51(8) . .
N2 Ag O4 70.65(8) . .
O2 Ag O4 56.73(7) . .
N1 Ag C34 105.43(9) . 3_556
N2 Ag C34 118.28(10) . 3_556
O2 Ag C34 105.07(9) . 3_556
O4 Ag C34 107.22(9) . 3_556
N1 Ag C33 122.66(9) . 3_556
N2 Ag C33 88.13(10) . 3_556
O2 Ag C33 132.90(9) . 3_556
O4 Ag C33 107.69(9) . 3_556
C34 Ag C33 31.60(10) 3_556 3_556
N1 Ag O5 66.17(8) . .
N2 Ag O5 64.93(8) . .
O2 Ag O5 124.42(7) . .
O4 Ag O5 125.28(7) . .
C34 Ag O5 121.01(8) 3_556 .
C33 Ag O5 101.26(9) 3_556 .
C11 O1 Si 114.06(19) . .
C12 O2 Si 114.96(19) . .
C12 O2 Ag 135.86(19) . .
Si O2 Ag 108.88(11) . .
C21 O3 Si 114.67(19) . .
C22 O4 Si 113.59(19) . .
C22 O4 Ag 134.54(19) . .
Si O4 Ag 104.88(10) . .
C36 O5 C42 115.6(2) . .
C36 O5 Ag 104.53(17) . .
C42 O5 Ag 102.84(17) . .
C19 N1 C31 115.7(3) . .
C19 N1 Ag 134.6(2) . .
C31 N1 Ag 109.65(18) . .
C29 N2 C41 115.6(3) . .
C29 N2 Ag 137.5(2) . .
C41 N2 Ag 106.54(18) . .
O1 C11 C16 126.8(3) . .
O1 C11 C12 112.8(3) . .
C16 C11 C12 120.3(3) . .
O2 C12 C13 124.8(3) . .
O2 C12 C11 110.9(3) . .
C13 C12 C11 124.1(3) . .
C12 C13 C14 116.1(3) . .
C12 C13 C19 122.1(3) . .
C14 C13 C19 121.8(3) . .
C15 C14 C13 117.7(3) . .
C15 C14 C18 118.4(3) . .
C13 C14 C18 123.9(3) . .
C14 C15 C16 125.8(3) . .
C14 C15 H15 117(3) . .
C16 C15 H15 117(3) . .
C11 C16 C15 115.9(3) . .
C11 C16 C17 121.4(3) . .
C15 C16 C17 122.6(3) . .
C16 C17 C172 112.0(3) . .
C16 C17 C173 109.3(3) . .
C172 C17 C173 108.4(3) . .
C16 C17 C171 108.6(3) . .
C172 C17 C171 108.0(3) . .
C173 C17 C171 110.4(3) . .
C17 C171 H17A 109.5 . .
C17 C171 H17B 109.5 . .
H17A C171 H17B 109.5 . .
C17 C171 H17C 109.5 . .
H17A C171 H17C 109.5 . .
H17B C171 H17C 109.5 . .
C17 C172 H17D 109.5 . .
C17 C172 H17E 109.5 . .
H17D C172 H17E 109.5 . .
C17 C172 H17F 109.5 . .
H17D C172 H17F 109.5 . .
H17E C172 H17F 109.5 . .
C17 C173 H17G 109.5 . .
C17 C173 H17H 109.5 . .
H17G C173 H17H 109.5 . .
C17 C173 H17I 109.5 . .
H17G C173 H17I 109.5 . .
H17H C173 H17I 109.5 . .
C183 C18 C182 112.2(3) . .
C183 C18 C181 104.7(3) . .
C182 C18 C181 105.8(3) . .
C183 C18 C14 111.5(3) . .
C182 C18 C14 110.2(3) . .
C181 C18 C14 112.2(3) . .
C18 C181 H18A 109.5 . .
C18 C181 H18B 109.5 . .
H18A C181 H18B 109.5 . .
C18 C181 H18C 109.5 . .
H18A C181 H18C 109.5 . .
H18B C181 H18C 109.5 . .
C18 C182 H18D 109.5 . .
C18 C182 H18E 109.5 . .
H18D C182 H18E 109.5 . .
C18 C182 H18F 109.5 . .
H18D C182 H18F 109.5 . .
H18E C182 H18F 109.5 . .
C18 C183 H18G 109.5 . .
C18 C183 H18H 109.5 . .
H18G C183 H18H 109.5 . .
C18 C183 H18I 109.5 . .
H18G C183 H18I 109.5 . .
H18H C183 H18I 109.5 . .
N1 C19 C13 128.3(3) . .
N1 C19 H19 117(3) . .
C13 C19 H19 114(3) . .
O3 C21 C26 126.5(3) . .
O3 C21 C22 112.4(3) . .
C26 C21 C22 121.1(3) . .
O4 C22 C23 124.9(3) . .
O4 C22 C21 111.7(3) . .
C23 C22 C21 123.3(3) . .
C22 C23 C24 116.7(3) . .
C22 C23 C29 121.4(3) . .
C24 C23 C29 121.8(3) . .
C25 C24 C23 117.5(3) . .
C25 C24 C28 119.6(3) . .
C23 C24 C28 122.9(3) . .
C24 C25 C26 125.5(3) . .
C24 C25 H25 120(3) . .
C26 C25 H25 115(3) . .
C21 C26 C25 115.8(3) . .
C21 C26 C27 121.3(3) . .
C25 C26 C27 122.9(3) . .
C271 C27 C26 109.0(3) . .
C271 C27 C272 109.5(3) . .
C26 C27 C272 110.0(3) . .
C271 C27 C273 108.2(3) . .
C26 C27 C273 112.2(3) . .
C272 C27 C273 107.8(3) . .
C27 C271 H27A 109.5 . .
C27 C271 H27B 109.5 . .
H27A C271 H27B 109.5 . .
C27 C271 H27C 109.5 . .
H27A C271 H27C 109.5 . .
H27B C271 H27C 109.5 . .
C27 C272 H27D 109.5 . .
C27 C272 H27E 109.5 . .
H27D C272 H27E 109.5 . .
C27 C272 H27F 109.5 . .
H27D C272 H27F 109.5 . .
H27E C272 H27F 109.5 . .
C27 C273 H27G 109.5 . .
C27 C273 H27H 109.5 . .
H27G C273 H27H 109.5 . .
C27 C273 H27I 109.5 . .
H27G C273 H27I 109.5 . .
H27H C273 H27I 109.5 . .
C24 C28 C281 111.9(3) . .
C24 C28 C283 110.9(3) . .
C281 C28 C283 105.5(3) . .
C24 C28 C282 111.0(3) . .
C281 C28 C282 105.2(3) . .
C283 C28 C282 112.0(3) . .
C28 C281 H28A 109.5 . .
C28 C281 H28B 109.5 . .
H28A C281 H28B 109.5 . .
C28 C281 H28C 109.5 . .
H28A C281 H28C 109.5 . .
H28B C281 H28C 109.5 . .
C28 C282 H28D 109.5 . .
C28 C282 H28E 109.5 . .
H28D C282 H28E 109.5 . .
C28 C282 H28F 109.5 . .
H28D C282 H28F 109.5 . .
H28E C282 H28F 109.5 . .
C28 C283 H28G 109.5 . .
C28 C283 H28H 109.5 . .
H28G C283 H28H 109.5 . .
C28 C283 H28I 109.5 . .
H28G C283 H28I 109.5 . .
H28H C283 H28I 109.5 . .
N2 C29 C23 126.9(3) . .
N2 C29 H29 117(3) . .
C23 C29 H29 116(3) . .
C32 C31 C36 117.8(3) . .
C32 C31 N1 122.8(3) . .
C36 C31 N1 119.3(3) . .
C33 C32 C31 120.6(3) . .
C33 C32 H32 117(3) . .
C31 C32 H32 122(3) . .
C32 C33 C34 120.4(3) . .
C32 C33 Ag 110.1(2) . 3_556
C34 C33 Ag 72.26(18) . 3_556
C32 C33 H33 120(3) . .
C34 C33 H33 120(3) . .
Ag C33 H33 92(3) 3_556 .
C33 C34 C35 120.2(3) . .
C33 C34 Ag 76.14(18) . 3_556
C35 C34 Ag 108.3(2) . 3_556
C33 C34 H34 119(3) . .
C35 C34 H34 120(3) . .
Ag C34 H34 88(2) 3_556 .
C36 C35 C34 117.9(3) . .
C36 C35 C1 118.4(3) . .
C34 C35 C1 123.5(3) . .
O5 C36 C35 120.3(3) . .
O5 C36 C31 116.7(3) . .
C35 C36 C31 122.9(3) . .
C46 C41 C42 117.6(3) . .
C46 C41 N2 124.0(3) . .
C42 C41 N2 118.3(3) . .
C43 C42 O5 120.7(3) . .
C43 C42 C41 123.1(3) . .
O5 C42 C41 116.1(3) . .
C42 C43 C44 117.7(3) . .
C42 C43 C1 118.0(3) . .
C44 C43 C1 124.2(3) . .
C45 C44 C43 120.4(3) . .
C45 C44 H44 124(2) . .
C43 C44 H44 116(2) . .
C44 C45 C46 120.9(3) . .
C44 C45 H45 124(3) . .
C46 C45 H45 115(3) . .
C45 C46 C41 120.2(3) . .
C45 C46 H46 120(2) . .
C41 C46 H46 120(2) . .
C52 C51 C56 117.3(3) . .
C52 C51 Si 122.3(2) . .
C56 C51 Si 120.4(2) . .
C53 C52 C51 121.4(3) . .
C53 C52 H52 122(3) . .
C51 C52 H52 117(3) . .
C52 C53 C54 120.5(3) . .
C52 C53 H53 116(3) . .
C54 C53 H53 123(3) . .
C55 C54 C53 119.4(3) . .
C55 C54 H54 127(4) . .
C53 C54 H54 114(4) . .
C54 C55 C56 120.1(3) . .
C54 C55 H55 121(3) . .
C56 C55 H55 119(3) . .
C55 C56 C51 121.3(3) . .
C55 C56 H56 117(2) . .
C51 C56 H56 121(2) . .
C35 C1 C43 107.5(2) . .
C35 C1 C2 112.1(3) . .
C43 C1 C2 112.4(3) . .
C35 C1 C3 107.7(3) . .
C43 C1 C3 108.3(3) . .
C2 C1 C3 108.8(3) . .
C1 C2 H2A 109.5 . .
C1 C2 H2B 109.5 . .
H2A C2 H2B 109.5 . .
C1 C2 H2C 109.5 . .
H2A C2 H2C 109.5 . .
H2B C2 H2C 109.5 . .
C1 C3 H3A 109.5 . .
C1 C3 H3B 109.5 . .
H3A C3 H3B 109.5 . .
C1 C3 H3C 109.5 . .
H3A C3 H3C 109.5 . .
H3B C3 H3C 109.5 . .
Cl1 C4 Cl2 109.2(4) . .
Cl1 C4 D4A 109.8 . .
Cl2 C4 D4A 109.8 . .
Cl1 C4 D4B 109.8 . .
Cl2 C4 D4B 109.8 . .
D4A C4 D4B 108.3 . .
Cl4 C5 Cl3 112.9(5) . .
Cl4 C5 D5A 109.0 . .
Cl3 C5 D5A 109.0 . .
Cl4 C5 D5B 109.0 . .
Cl3 C5 D5B 109.0 . .
D5A C5 D5B 107.8 . .
Cl5B C6 Cl6B 116.5(6) . .
Cl5A C6 Cl6A 114.4(4) . .
Cl5A C6 D6A 108.7 . .
Cl6A C6 D6A 108.7 . .
Cl5A C6 D6B 108.7 . .
Cl6A C6 D6B 108.7 . .
D6A C6 D6B 107.6 . .
Cl5B C6 D6C 108.2 . .
Cl6B C6 D6C 108.2 . .
Cl5B C6 D6D 108.2 . .
Cl6B C6 D6D 108.2 . .
D6C C6 D6D 107.3 . .

loop_
_geom_bond_atom_site_label_1
_geom_bond_atom_site_label_2
_geom_bond_distance
_geom_bond_site_symmetry_2
Si O3 1.719(2) .
Si O1 1.739(2) .
Si O2 1.754(2) .
Si O4 1.786(2) .
Si C51 1.872(3) .
Ag N1 2.379(3) .
Ag N2 2.394(3) .
Ag O2 2.402(2) .
Ag O4 2.473(2) .
Ag C34 2.547(3) 3_556
Ag C33 2.596(3) 3_556
Ag O5 2.606(2) .
O1 C11 1.353(4) .
O2 C12 1.346(4) .
O3 C21 1.362(4) .
O4 C22 1.338(4) .
O5 C36 1.385(3) .
O5 C42 1.394(4) .
N1 C19 1.298(4) .
N1 C31 1.428(4) .
N2 C29 1.297(4) .
N2 C41 1.418(4) .
C11 C16 1.381(4) .
C11 C12 1.403(4) .
C12 C13 1.400(4) .
C13 C14 1.447(4) .
C13 C19 1.459(4) .
C14 C15 1.386(4) .
C14 C18 1.549(4) .
C15 C16 1.409(4) .
C15 H15 0.87(5) .
C16 C17 1.527(4) .
C17 C172 1.533(5) .
C17 C173 1.538(5) .
C17 C171 1.540(5) .
C171 H17A 0.9800 .
C171 H17B 0.9800 .
C171 H17C 0.9800 .
C172 H17D 0.9800 .
C172 H17E 0.9800 .
C172 H17F 0.9800 .
C173 H17G 0.9800 .
C173 H17H 0.9800 .
C173 H17I 0.9800 .
C18 C183 1.538(4) .
C18 C182 1.541(5) .
C18 C181 1.541(5) .
C181 H18A 0.9800 .
C181 H18B 0.9800 .
C181 H18C 0.9800 .
C182 H18D 0.9800 .
C182 H18E 0.9800 .
C182 H18F 0.9800 .
C183 H18G 0.9800 .
C183 H18H 0.9800 .
C183 H18I 0.9800 .
C19 H19 0.90(4) .
C21 C26 1.381(4) .
C21 C22 1.401(4) .
C22 C23 1.394(4) .
C23 C24 1.447(4) .
C23 C29 1.454(4) .
C24 C25 1.391(4) .
C24 C28 1.538(4) .
C25 C26 1.407(4) .
C25 H25 0.91(5) .
C26 C27 1.531(4) .
C27 C271 1.527(5) .
C27 C272 1.535(5) .
C27 C273 1.537(5) .
C271 H27A 0.9800 .
C271 H27B 0.9800 .
C271 H27C 0.9800 .
C272 H27D 0.9800 .
C272 H27E 0.9800 .
C272 H27F 0.9800 .
C273 H27G 0.9800 .
C273 H27H 0.9800 .
C273 H27I 0.9800 .
C28 C281 1.540(4) .
C28 C283 1.545(5) .
C28 C282 1.549(5) .
C281 H28A 0.9800 .
C281 H28B 0.9800 .
C281 H28C 0.9800 .
C282 H28D 0.9800 .
C282 H28E 0.9800 .
C282 H28F 0.9800 .
C283 H28G 0.9800 .
C283 H28H 0.9800 .
C283 H28I 0.9800 .
C29 H29 0.91(5) .
C31 C32 1.396(4) .
C31 C36 1.405(4) .
C32 C33 1.394(4) .
C32 H32 0.97(4) .
C33 C34 1.401(5) .
C33 Ag 2.596(3) 3_556
C33 H33 0.95(5) .
C34 C35 1.405(4) .
C34 Ag 2.547(3) 3_556
C34 H34 0.88(4) .
C35 C36 1.392(4) .
C35 C1 1.520(4) .
C41 C46 1.394(4) .
C41 C42 1.403(4) .
C42 C43 1.383(4) .
C43 C44 1.396(5) .
C43 C1 1.523(5) .
C44 C45 1.387(5) .
C44 H44 1.01(4) .
C45 C46 1.388(5) .
C45 H45 0.91(5) .
C46 H46 0.95(4) .
C51 C52 1.400(4) .
C51 C56 1.405(4) .
C52 C53 1.388(5) .
C52 H52 0.95(5) .
C53 C54 1.389(5) .
C53 H53 0.93(5) .
C54 C55 1.386(6) .
C54 H54 1.04(7) .
C55 C56 1.395(5) .
C55 H55 0.99(5) .
C56 H56 1.02(4) .
C1 C2 1.525(5) .
C1 C3 1.552(5) .
C2 H2A 0.9800 .
C2 H2B 0.9800 .
C2 H2C 0.9800 .
C3 H3A 0.9800 .
C3 H3B 0.9800 .
C3 H3C 0.9800 .
C4 Cl1 1.735(7) .
C4 Cl2 1.805(10) .
C4 D4A 0.9900 .
C4 D4B 0.9900 .
C5 Cl4 1.705(11) .
C5 Cl3 1.742(11) .
C5 D5A 0.9900 .
C5 D5B 0.9900 .
C6 Cl5A 1.645(8) .
C6 Cl5B 1.66(3) .
C6 Cl6B 1.759(13) .
C6 Cl6A 1.773(7) .
C6 D6A 0.9900 .
C6 D6B 0.9900 .
C6 D6C 0.9900 .
C6 D6D 0.9900 .
